data_2017429
loop_
_publ_author_name
'Lin, Jian'
'Chai, Wenxiang'
'Song, Li'
'Qin, Laishun'
'Shu, Kangying'

_publ_section_title
;An organic photochromic compound:
 (2<i>S</i>)-2'-ethoxy-1,3,3-trimethyl-6'-(piperidin-1-yl)spiro[indoline-2,3'-3'<i>H</i>-naphtho[2,1-<i>b</i>][1,4]oxazine]
;
_journal_coeditor_code FN3034
_journal_issue 12
_journal_name_full 'Acta Crystallographica Section C'
_journal_page_first o621
_journal_page_last o623
_journal_paper_doi 10.1107/S0108270109043339
_journal_volume 65
_journal_year 2009
_chemical_formula_iupac 'C29 H33 N3 O2'
_chemical_formula_moiety 'C29 H33 N3 O2'
_chemical_formula_sum 'C29 H33 N3 O2'
_chemical_formula_weight 455.58
_chemical_name_systematic
;
(2<i>S</i>)-2'-ethoxy-1,3,3-trimethyl-6'-(piperidin-1-yl)spiro[indoline-
2,3'-3'<i>H</i>-naphtho[2,1-<i>b</i>][1,4]oxazine]
;
_space_group_IT_number 2
_symmetry_cell_setting triclinic
_symmetry_space_group_name_Hall '-P 1'
_symmetry_space_group_name_H-M 'P -1'
_atom_sites_solution_hydrogens geom
_atom_sites_solution_primary direct
_atom_sites_solution_secondary difmap
_audit_creation_method SHELXL97
_cell_angle_alpha 88.49(3)
_cell_angle_beta 87.32(3)
_cell_angle_gamma 83.62(3)
_cell_formula_units_Z 4
_cell_length_a 10.001(2)
_cell_length_b 12.345(3)
_cell_length_c 20.513(4)
_cell_measurement_reflns_used 12969
_cell_measurement_temperature 296(2)
_cell_measurement_theta_max 27.445
_cell_measurement_theta_min 3.11
_cell_volume 2513.6(9)
_computing_cell_refinement 'PROCESS-AUTO (Rigaku, 1998)'
_computing_data_collection 'PROCESS-AUTO (Rigaku, 1998)'
_computing_data_reduction 'CrystalStructure (Rigaku/MSC, 2004)'
_computing_molecular_graphics 'SHELXTL (Sheldrick, 2008)'
_computing_publication_material 'SHELXTL (Sheldrick, 2008)'
_computing_structure_refinement 'SHELXL97 (Sheldrick, 2008)'
_computing_structure_solution 'SHELXS97 (Sheldrick, 2008)'
_diffrn_ambient_temperature 296(2)
_diffrn_detector_area_resol_mean 14.6306
_diffrn_measured_fraction_theta_full 0.988
_diffrn_measured_fraction_theta_max 0.988
_diffrn_measurement_device_type 'Rigaku R-AXIS RAPID'
_diffrn_measurement_method \w
_diffrn_radiation_monochromator graphite
_diffrn_radiation_source 'fine-focus sealed tube'
_diffrn_radiation_type mok\a
_diffrn_radiation_wavelength 0.71075
_diffrn_reflns_av_R_equivalents 0.0327
_diffrn_reflns_av_sigmaI/netI 0.0518
_diffrn_reflns_limit_h_max 12
_diffrn_reflns_limit_h_min -12
_diffrn_reflns_limit_k_max 15
_diffrn_reflns_limit_k_min -16
_diffrn_reflns_limit_l_max 26
_diffrn_reflns_limit_l_min -26
_diffrn_reflns_number 24807
_diffrn_reflns_theta_full 27.45
_diffrn_reflns_theta_max 27.45
_diffrn_reflns_theta_min 3.11
_exptl_absorpt_coefficient_mu 0.076
_exptl_absorpt_correction_T_max 0.9790
_exptl_absorpt_correction_T_min 0.9680
_exptl_absorpt_correction_type multi-scan
_exptl_absorpt_process_details '(ABSCOR; Higashi, 1995)'
_exptl_crystal_colour yellow
_exptl_crystal_density_diffrn 1.204
_exptl_crystal_density_method 'not measured'
_exptl_crystal_description block
_exptl_crystal_F_000 976
_exptl_crystal_size_max 0.43
_exptl_crystal_size_mid 0.37
_exptl_crystal_size_min 0.28
_refine_diff_density_max 0.205
_refine_diff_density_min -0.279
_refine_ls_extinction_coef 0.0083(12)
_refine_ls_extinction_expression Fc^*^=kFc[1+0.001xFc^2^\l^3^/sin(2\q)]^-1/4^
_refine_ls_extinction_method 'SHELXL97 (Sheldrick, 2008)'
_refine_ls_goodness_of_fit_ref 1.110
_refine_ls_hydrogen_treatment constr
_refine_ls_matrix_type full
_refine_ls_number_parameters 621
_refine_ls_number_reflns 11325
_refine_ls_number_restraints 0
_refine_ls_restrained_S_all 1.110
_refine_ls_R_factor_all 0.1368
_refine_ls_R_factor_gt 0.0525
_refine_ls_shift/su_max 0.001
_refine_ls_shift/su_mean 0.000
_refine_ls_structure_factor_coef Fsqd
_refine_ls_weighting_details 'calc w = 1/[\s^2^(Fo^2^)+(0.0846P)^2^] where P=(Fo^2^+2Fc^2^)/3'
_refine_ls_weighting_scheme calc
_refine_ls_wR_factor_gt 0.1367
_refine_ls_wR_factor_ref 0.1889
_reflns_number_gt 5097
_reflns_number_total 11325
_reflns_threshold_expression I>2\s(I)
_cod_data_source_file fn3034.cif
_cod_data_source_block I
_cod_database_code 2017429
_cod_database_fobs_code 2017429

loop_
_symmetry_equiv_pos_as_xyz
'x, y, z'
'-x, -y, -z'

loop_
_atom_site_type_symbol
_atom_site_label
_atom_site_fract_x
_atom_site_fract_y
_atom_site_fract_z
_atom_site_U_iso_or_equiv
_atom_site_adp_type
_atom_site_calc_flag
_atom_site_refinement_flags
_atom_site_occupancy
_atom_site_disorder_assembly
_atom_site_disorder_group
O O1 -0.46493(18) 0.26659(17) 0.51199(8) 0.0832(6) Uani d . 1 . .
O O2 -0.12153(15) 0.22614(12) 0.45679(6) 0.0552(4) Uani d . 1 . .
O O3 0.96570(16) 0.09168(15) 0.12882(8) 0.0733(5) Uani d . 1 . .
O O4 0.61987(14) 0.19400(11) 0.11737(6) 0.0500(4) Uani d . 1 . .
N N1 -0.2393(2) 0.13182(15) 0.53471(9) 0.0619(5) Uani d . 1 . .
N N2 -0.35855(19) 0.35948(17) 0.43074(9) 0.0622(5) Uani d . 1 . .
N N3 0.13034(18) 0.40203(15) 0.28729(8) 0.0522(5) Uani d . 1 . .
N N4 0.73884(19) 0.12827(15) 0.20726(8) 0.0540(5) Uani d . 1 . .
N N5 0.85784(19) 0.16636(16) 0.03974(9) 0.0587(5) Uani d . 1 . .
N N6 0.36956(18) 0.36184(14) -0.06043(8) 0.0518(4) Uani d . 1 . .
C C1 -0.1434(3) 0.1080(2) 0.58175(11) 0.0651(7) Uani d . 1 . .
C C2 -0.0940(4) 0.0083(2) 0.60732(15) 0.0976(10) Uani d . 1 . .
H H2 -0.1240 -0.0554 0.5932 0.117 Uiso calc R 1 . .
C C3 -0.0005(5) 0.0042(4) 0.65356(19) 0.1321(16) Uani d . 1 . .
H H3 0.0327 -0.0628 0.6715 0.158 Uiso calc R 1 . .
C C4 0.0454(5) 0.0968(4) 0.67407(17) 0.1356(16) Uani d . 1 . .
H H4 0.1096 0.0920 0.7057 0.163 Uiso calc R 1 . .
C C5 -0.0027(4) 0.1996(3) 0.64827(14) 0.1045(11) Uani d . 1 . .
H H5 0.0292 0.2628 0.6619 0.125 Uiso calc R 1 . .
C C6 -0.0990(3) 0.2033(2) 0.60205(11) 0.0658(7) Uani d . 1 . .
C C7 -0.1743(2) 0.29945(18) 0.56764(10) 0.0562(6) Uani d . 1 . .
C C8 -0.2258(2) 0.23843(18) 0.50900(9) 0.0504(5) Uani d . 1 . .
C C9 -0.3529(2) 0.2938(2) 0.47950(11) 0.0598(6) Uani d . 1 . .
C C10 -0.2353(2) 0.37487(18) 0.39774(10) 0.0520(5) Uani d . 1 . .
C C11 -0.2287(2) 0.45873(17) 0.34926(9) 0.0498(5) Uani d . 1 . .
C C12 -0.3420(3) 0.5347(2) 0.33662(11) 0.0642(6) Uani d . 1 . .
H H12 -0.4240 0.5269 0.3585 0.077 Uiso calc R 1 . .
C C13 -0.3330(3) 0.6187(2) 0.29307(12) 0.0718(7) Uani d . 1 . .
H H13 -0.4084 0.6678 0.2855 0.086 Uiso calc R 1 . .
C C14 -0.2103(3) 0.6316(2) 0.25946(11) 0.0687(7) Uani d . 1 . .
H H14 -0.2042 0.6902 0.2304 0.082 Uiso calc R 1 . .
C C15 -0.0999(3) 0.55872(19) 0.26914(10) 0.0601(6) Uani d . 1 . .
H H15 -0.0194 0.5676 0.2461 0.072 Uiso calc R 1 . .
C C16 -0.1057(2) 0.46982(17) 0.31366(9) 0.0485(5) Uani d . 1 . .
C C17 0.0098(2) 0.39240(17) 0.32549(9) 0.0477(5) Uani d . 1 . .
C C18 0.0000(2) 0.31395(17) 0.37342(9) 0.0496(5) Uani d . 1 . .
H H18 0.0746 0.2646 0.3819 0.060 Uiso calc R 1 . .
C C19 -0.1206(2) 0.30703(17) 0.40980(9) 0.0483(5) Uani d . 1 . .
C C20 0.1244(3) 0.3605(2) 0.22117(10) 0.0652(7) Uani d . 1 . .
H H20A 0.0406 0.3904 0.2024 0.078 Uiso calc R 1 . .
H H20B 0.1264 0.2818 0.2233 0.078 Uiso calc R 1 . .
C C21 0.2418(3) 0.3915(3) 0.17813(12) 0.0838(8) Uani d . 1 . .
H H21A 0.2350 0.4702 0.1725 0.101 Uiso calc R 1 . .
H H21B 0.2387 0.3602 0.1354 0.101 Uiso calc R 1 . .
C C22 0.3750(3) 0.3509(3) 0.20808(13) 0.0849(8) Uani d . 1 . .
H H22A 0.3883 0.2719 0.2076 0.102 Uiso calc R 1 . .
H H22B 0.4485 0.3784 0.1824 0.102 Uiso calc R 1 . .
C C23 0.3755(3) 0.3888(2) 0.27728(12) 0.0738(7) Uani d . 1 . .
H H23A 0.3747 0.4674 0.2771 0.089 Uiso calc R 1 . .
H H23B 0.4573 0.3569 0.2971 0.089 Uiso calc R 1 . .
C C24 0.2547(2) 0.3567(2) 0.31708(11) 0.0639(6) Uani d . 1 . .
H H24A 0.2584 0.2778 0.3197 0.077 Uiso calc R 1 . .
H H24B 0.2562 0.3833 0.3611 0.077 Uiso calc R 1 . .
C C25 -0.2742(3) 0.0474(2) 0.49213(14) 0.0940(10) Uani d . 1 . .
H H25A -0.1947 0.0167 0.4682 0.141 Uiso calc R 1 . .
H H25B -0.3393 0.0787 0.4621 0.141 Uiso calc R 1 . .
H H25C -0.3114 -0.0088 0.5180 0.141 Uiso calc R 1 . .
C C26 -0.0890(3) 0.3903(2) 0.54633(13) 0.0764(7) Uani d . 1 . .
H H26A -0.0573 0.4219 0.5842 0.115 Uiso calc R 1 . .
H H26B -0.1426 0.4453 0.5221 0.115 Uiso calc R 1 . .
H H26C -0.0135 0.3608 0.5193 0.115 Uiso calc R 1 . .
C C27 -0.2918(3) 0.3474(2) 0.61226(12) 0.0768(8) Uani d . 1 . .
H H27A -0.3464 0.2909 0.6260 0.115 Uiso calc R 1 . .
H H27B -0.3454 0.4036 0.5889 0.115 Uiso calc R 1 . .
H H27C -0.2575 0.3777 0.6499 0.115 Uiso calc R 1 . .
C C28 -0.7002(3) 0.2667(3) 0.52684(19) 0.1236(13) Uani d . 1 . .
H H28A -0.6898 0.1894 0.5202 0.185 Uiso calc R 1 . .
H H28B -0.7863 0.2976 0.5123 0.185 Uiso calc R 1 . .
H H28C -0.6945 0.2805 0.5724 0.185 Uiso calc R 1 . .
C C29 -0.5926(3) 0.3166(3) 0.48935(16) 0.1131(12) Uani d . 1 . .
H H29A -0.5985 0.3043 0.4431 0.136 Uiso calc R 1 . .
H H29B -0.6015 0.3946 0.4961 0.136 Uiso calc R 1 . .
C C30 0.6423(2) 0.07325(19) 0.24151(10) 0.0583(6) Uani d . 1 . .
C C31 0.5927(3) 0.0879(3) 0.30506(12) 0.0854(9) Uani d . 1 . .
H H31 0.6224 0.1403 0.3310 0.103 Uiso calc R 1 . .
C C32 0.4980(4) 0.0225(3) 0.32870(17) 0.1165(12) Uani d . 1 . .
H H32 0.4632 0.0310 0.3713 0.140 Uiso calc R 1 . .
C C33 0.4534(4) -0.0551(3) 0.29081(19) 0.1205(13) Uani d . 1 . .
H H33 0.3894 -0.0984 0.3080 0.145 Uiso calc R 1 . .
C C34 0.5039(3) -0.0694(2) 0.22627(15) 0.0920(9) Uani d . 1 . .
H H34 0.4736 -0.1214 0.2003 0.110 Uiso calc R 1 . .
C C35 0.5987(2) -0.00513(19) 0.20246(11) 0.0596(6) Uani d . 1 . .
C C36 0.6755(2) -0.00388(17) 0.13711(10) 0.0529(5) Uani d . 1 . .
C C37 0.7264(2) 0.11151(17) 0.13898(10) 0.0489(5) Uani d . 1 . .
C C38 0.8527(2) 0.12677(18) 0.09753(11) 0.0544(5) Uani d . 1 . .
C C39 0.7340(2) 0.20795(17) 0.01361(10) 0.0491(5) Uani d . 1 . .
C C40 0.7298(2) 0.24092(17) -0.05351(10) 0.0498(5) Uani d . 1 . .
C C41 0.8436(3) 0.2246(2) -0.09657(11) 0.0656(6) Uani d . 1 . .
H H41 0.9254 0.1946 -0.0806 0.079 Uiso calc R 1 . .
C C42 0.8360(3) 0.2520(2) -0.16136(13) 0.0778(8) Uani d . 1 . .
H H42 0.9123 0.2404 -0.1891 0.093 Uiso calc R 1 . .
C C43 0.7154(3) 0.2969(2) -0.18592(12) 0.0755(8) Uani d . 1 . .
H H43 0.7111 0.3145 -0.2302 0.091 Uiso calc R 1 . .
C C44 0.6022(3) 0.31594(19) -0.14589(10) 0.0636(6) Uani d . 1 . .
H H44 0.5220 0.3465 -0.1632 0.076 Uiso calc R 1 . .
C C45 0.6062(2) 0.28950(17) -0.07812(9) 0.0493(5) Uani d . 1 . .
C C46 0.4900(2) 0.30835(16) -0.03475(10) 0.0476(5) Uani d . 1 . .
C C47 0.4976(2) 0.27300(16) 0.02907(9) 0.0466(5) Uani d . 1 . .
H H47 0.4217 0.2826 0.0572 0.056 Uiso calc R 1 . .
C C48 0.6189(2) 0.22256(16) 0.05197(9) 0.0448(5) Uani d . 1 . .
C C49 0.3752(3) 0.48055(18) -0.06930(12) 0.0652(7) Uani d . 1 . .
H H49A 0.4601 0.4937 -0.0912 0.078 Uiso calc R 1 . .
H H49B 0.3702 0.5144 -0.0270 0.078 Uiso calc R 1 . .
C C50 0.2604(3) 0.5308(2) -0.10905(13) 0.0789(8) Uani d . 1 . .
H H50A 0.2693 0.5012 -0.1526 0.095 Uiso calc R 1 . .
H H50B 0.2635 0.6089 -0.1130 0.095 Uiso calc R 1 . .
C C51 0.1272(3) 0.5077(2) -0.07715(15) 0.0893(9) Uani d . 1 . .
H H51A 0.0548 0.5345 -0.1053 0.107 Uiso calc R 1 . .
H H51B 0.1127 0.5456 -0.0362 0.107 Uiso calc R 1 . .
C C52 0.1251(3) 0.3860(2) -0.06459(13) 0.0747(7) Uani d . 1 . .
H H52A 0.0424 0.3729 -0.0406 0.090 Uiso calc R 1 . .
H H52B 0.1277 0.3491 -0.1059 0.090 Uiso calc R 1 . .
C C53 0.2450(2) 0.3408(2) -0.02582(11) 0.0627(6) Uani d . 1 . .
H H53A 0.2393 0.3745 0.0165 0.075 Uiso calc R 1 . .
H H53B 0.2437 0.2629 -0.0189 0.075 Uiso calc R 1 . .
C C54 0.7740(3) 0.2317(2) 0.23008(12) 0.0726(7) Uani d . 1 . .
H H54A 0.6956 0.2843 0.2309 0.109 Uiso calc R 1 . .
H H54B 0.8425 0.2574 0.2011 0.109 Uiso calc R 1 . .
H H54C 0.8071 0.2218 0.2732 0.109 Uiso calc R 1 . .
C C55 0.5897(3) -0.0187(2) 0.07882(11) 0.0699(7) Uani d . 1 . .
H H55A 0.5600 -0.0901 0.0812 0.105 Uiso calc R 1 . .
H H55B 0.6425 -0.0108 0.0390 0.105 Uiso calc R 1 . .
H H55C 0.5129 0.0354 0.0796 0.105 Uiso calc R 1 . .
C C56 0.7943(3) -0.09406(19) 0.13666(13) 0.0754(7) Uani d . 1 . .
H H56A 0.8484 -0.0860 0.1733 0.113 Uiso calc R 1 . .
H H56B 0.8480 -0.0885 0.0969 0.113 Uiso calc R 1 . .
H H56C 0.7607 -0.1640 0.1394 0.113 Uiso calc R 1 . .
C C57 1.2024(3) 0.0625(3) 0.13793(18) 0.1083(11) Uani d . 1 . .
H H57A 1.1890 0.1022 0.1777 0.162 Uiso calc R 1 . .
H H57B 1.2880 0.0745 0.1175 0.162 Uiso calc R 1 . .
H H57C 1.2007 -0.0139 0.1475 0.162 Uiso calc R 1 . .
C C58 1.0931(3) 0.1008(3) 0.09305(16) 0.0970(10) Uani d . 1 . .
H H58A 1.0997 0.1758 0.0793 0.116 Uiso calc R 1 . .
H H58B 1.1001 0.0561 0.0546 0.116 Uiso calc R 1 . .

loop_
_atom_site_aniso_label
_atom_site_aniso_U_11
_atom_site_aniso_U_22
_atom_site_aniso_U_33
_atom_site_aniso_U_12
_atom_site_aniso_U_13
_atom_site_aniso_U_23
O1 0.0484(11) 0.1201(16) 0.0791(11) -0.0088(10) 0.0012(9) 0.0250(11)
O2 0.0576(10) 0.0588(9) 0.0464(8) 0.0013(8) 0.0048(7) 0.0073(7)
O3 0.0453(10) 0.0896(13) 0.0830(11) 0.0006(9) -0.0082(8) 0.0097(10)
O4 0.0508(9) 0.0523(8) 0.0441(7) 0.0064(7) -0.0029(6) 0.0043(6)
N1 0.0703(14) 0.0544(11) 0.0613(11) -0.0111(10) -0.0006(10) 0.0066(9)
N2 0.0478(12) 0.0833(14) 0.0529(10) 0.0007(10) -0.0004(9) 0.0117(10)
N3 0.0486(11) 0.0623(11) 0.0452(9) -0.0046(9) 0.0009(8) -0.0038(8)
N4 0.0563(12) 0.0595(11) 0.0468(9) -0.0061(9) -0.0114(8) 0.0003(9)
N5 0.0490(12) 0.0640(12) 0.0613(11) -0.0015(9) -0.0010(9) 0.0069(10)
N6 0.0539(12) 0.0493(10) 0.0525(10) -0.0055(9) -0.0098(9) 0.0049(8)
C1 0.0772(18) 0.0611(15) 0.0522(13) 0.0066(13) 0.0084(12) 0.0095(11)
C2 0.128(3) 0.0710(19) 0.0847(19) 0.0202(19) 0.001(2) 0.0238(16)
C3 0.178(4) 0.109(3) 0.093(3) 0.058(3) -0.016(3) 0.021(2)
C4 0.155(4) 0.152(4) 0.086(2) 0.065(3) -0.054(2) 0.002(3)
C5 0.119(3) 0.115(3) 0.0737(17) 0.034(2) -0.0394(19) -0.0195(18)
C6 0.0739(18) 0.0695(16) 0.0490(12) 0.0163(13) -0.0060(12) -0.0004(12)
C7 0.0601(15) 0.0575(14) 0.0488(12) 0.0036(12) -0.0018(11) -0.0028(10)
C8 0.0478(14) 0.0578(13) 0.0441(11) -0.0030(11) 0.0036(10) 0.0062(10)
C9 0.0445(14) 0.0795(17) 0.0546(13) -0.0070(12) 0.0028(11) 0.0042(12)
C10 0.0462(14) 0.0633(14) 0.0447(11) 0.0013(11) -0.0007(10) 0.0010(10)
C11 0.0505(14) 0.0567(13) 0.0408(10) 0.0017(11) -0.0060(10) -0.0006(10)
C12 0.0584(16) 0.0734(16) 0.0576(13) 0.0081(13) -0.0064(11) 0.0027(12)
C13 0.0737(19) 0.0733(17) 0.0637(14) 0.0153(14) -0.0126(14) 0.0062(13)
C14 0.084(2) 0.0581(15) 0.0604(14) 0.0037(14) -0.0082(14) 0.0137(12)
C15 0.0708(17) 0.0609(14) 0.0485(12) -0.0068(13) -0.0038(11) 0.0034(11)
C16 0.0529(14) 0.0522(12) 0.0399(10) -0.0013(11) -0.0043(10) -0.0037(9)
C17 0.0469(13) 0.0546(13) 0.0413(10) -0.0039(10) 0.0016(9) -0.0055(10)
C18 0.0468(13) 0.0545(13) 0.0450(11) 0.0041(10) 0.0018(9) -0.0014(10)
C19 0.0517(14) 0.0532(12) 0.0387(10) -0.0014(11) 0.0003(9) 0.0005(9)
C20 0.0675(17) 0.0813(17) 0.0466(12) -0.0083(14) 0.0033(11) -0.0091(12)
C21 0.081(2) 0.114(2) 0.0558(14) -0.0159(18) 0.0189(14) -0.0075(15)
C22 0.069(2) 0.103(2) 0.0810(18) -0.0086(17) 0.0224(15) -0.0100(16)
C23 0.0519(16) 0.0862(18) 0.0823(17) -0.0064(14) 0.0049(13) -0.0041(14)
C24 0.0512(15) 0.0788(17) 0.0608(13) -0.0039(13) 0.0004(11) -0.0010(12)
C25 0.114(3) 0.0750(19) 0.098(2) -0.0331(18) -0.0037(18) -0.0063(16)
C26 0.081(2) 0.0745(17) 0.0765(16) -0.0165(15) -0.0079(14) -0.0076(14)
C27 0.085(2) 0.0783(17) 0.0607(14) 0.0141(15) 0.0108(13) -0.0053(13)
C28 0.059(2) 0.150(3) 0.163(3) -0.024(2) 0.012(2) -0.014(3)
C29 0.0481(19) 0.176(4) 0.111(2) -0.005(2) -0.0067(17) 0.037(2)
C30 0.0600(15) 0.0642(15) 0.0486(12) 0.0005(12) -0.0034(11) 0.0101(11)
C31 0.099(2) 0.098(2) 0.0564(15) -0.0031(19) 0.0030(15) 0.0060(15)
C32 0.139(3) 0.131(3) 0.077(2) -0.021(3) 0.032(2) 0.013(2)
C33 0.122(3) 0.126(3) 0.113(3) -0.039(3) 0.044(2) 0.028(2)
C34 0.095(2) 0.082(2) 0.100(2) -0.0272(18) 0.0146(18) 0.0104(17)
C35 0.0602(16) 0.0566(14) 0.0616(13) -0.0085(12) 0.0026(11) 0.0091(11)
C36 0.0550(14) 0.0477(12) 0.0554(12) -0.0025(11) -0.0051(10) 0.0001(10)
C37 0.0416(13) 0.0512(12) 0.0522(12) 0.0034(10) -0.0056(10) 0.0001(10)
C38 0.0424(14) 0.0561(13) 0.0637(14) -0.0007(11) -0.0072(11) 0.0038(11)
C39 0.0461(13) 0.0501(12) 0.0506(11) -0.0048(10) -0.0002(10) 0.0022(10)
C40 0.0530(14) 0.0476(12) 0.0492(11) -0.0104(10) 0.0045(10) -0.0004(10)
C41 0.0614(16) 0.0699(16) 0.0648(14) -0.0094(13) 0.0108(12) 0.0007(12)
C42 0.081(2) 0.0866(19) 0.0640(16) -0.0141(16) 0.0204(14) 0.0014(14)
C43 0.094(2) 0.0827(18) 0.0500(13) -0.0187(17) 0.0100(14) 0.0040(13)
C44 0.0768(18) 0.0636(15) 0.0516(13) -0.0132(13) -0.0055(12) 0.0039(11)
C45 0.0579(15) 0.0480(12) 0.0440(11) -0.0143(11) -0.0024(10) 0.0008(9)
C46 0.0525(14) 0.0419(11) 0.0497(11) -0.0075(10) -0.0101(10) -0.0019(9)
C47 0.0456(13) 0.0473(12) 0.0465(11) -0.0021(10) -0.0025(9) -0.0018(9)
C48 0.0495(13) 0.0433(11) 0.0411(10) -0.0033(10) -0.0010(9) 0.0013(9)
C49 0.0817(19) 0.0480(13) 0.0668(14) -0.0044(12) -0.0223(13) 0.0023(11)
C50 0.101(2) 0.0534(15) 0.0818(17) 0.0051(15) -0.0364(17) 0.0022(13)
C51 0.086(2) 0.089(2) 0.0883(19) 0.0254(17) -0.0342(17) -0.0114(16)
C52 0.0598(17) 0.091(2) 0.0715(15) 0.0065(14) -0.0145(13) -0.0079(14)
C53 0.0560(16) 0.0730(16) 0.0581(13) -0.0018(13) -0.0032(11) -0.0007(12)
C54 0.084(2) 0.0733(17) 0.0638(14) -0.0155(14) -0.0198(13) -0.0072(13)
C55 0.0764(18) 0.0634(15) 0.0728(15) -0.0155(13) -0.0122(13) -0.0067(13)
C56 0.079(2) 0.0543(14) 0.0881(17) 0.0134(13) -0.0059(15) -0.0032(13)
C57 0.0529(19) 0.111(3) 0.160(3) 0.0051(17) -0.0222(19) -0.015(2)
C58 0.0433(17) 0.130(3) 0.115(2) -0.0036(17) 0.0046(16) 0.010(2)

loop_
_atom_type_symbol
_atom_type_description
_atom_type_scat_dispersion_real
_atom_type_scat_dispersion_imag
_atom_type_scat_source
c c 0.0033 0.0016 'international tables vol c tables 4.2.6.8 and 6.1.1.4'
h h 0.0000 0.0000 'international tables vol c tables 4.2.6.8 and 6.1.1.4'
n n 0.0061 0.0033 'international tables vol c tables 4.2.6.8 and 6.1.1.4'
o o 0.0106 0.0060 'international tables vol c tables 4.2.6.8 and 6.1.1.4'

loop_
_geom_angle_atom_site_label_1
_geom_angle_atom_site_label_2
_geom_angle_atom_site_label_3
_geom_angle_site_symmetry_1
_geom_angle_site_symmetry_3
_geom_angle
_geom_angle_publ_flag
C9 O1 C29 . . 117.0(2) ?
C19 O2 C8 . . 117.89(16) ?
C38 O3 C58 . . 116.7(2) ?
C48 O4 C37 . . 118.00(15) ?
C1 N1 C8 . . 107.94(18) ?
C1 N1 C25 . . 120.9(2) ?
C8 N1 C25 . . 120.01(19) ?
C9 N2 C10 . . 116.4(2) ?
C17 N3 C24 . . 115.64(17) ?
C17 N3 C20 . . 112.34(16) ?
C24 N3 C20 . . 110.51(18) ?
C30 N4 C37 . . 107.82(16) ?
C30 N4 C54 . . 120.69(19) ?
C37 N4 C54 . . 120.64(18) ?
C38 N5 C39 . . 116.60(19) ?
C46 N6 C53 . . 116.00(17) ?
C46 N6 C49 . . 112.02(16) ?
C53 N6 C49 . . 110.25(19) ?
C2 C1 C6 . . 121.1(3) ?
C2 C1 N1 . . 129.0(3) ?
C6 C1 N1 . . 109.9(2) ?
C3 C2 C1 . . 119.0(3) ?
C3 C2 H2 . . 120.5 ?
C1 C2 H2 . . 120.5 ?
C2 C3 C4 . . 121.0(3) ?
C2 C3 H3 . . 119.5 ?
C4 C3 H3 . . 119.5 ?
C3 C4 C5 . . 121.1(3) ?
C3 C4 H4 . . 119.5 ?
C5 C4 H4 . . 119.5 ?
C6 C5 C4 . . 117.6(3) ?
C6 C5 H5 . . 121.2 ?
C4 C5 H5 . . 121.2 ?
C5 C6 C1 . . 120.2(3) ?
C5 C6 C7 . . 130.5(3) ?
C1 C6 C7 . . 109.3(2) ?
C6 C7 C26 . . 114.9(2) ?
C6 C7 C27 . . 109.22(19) ?
C26 C7 C27 . . 108.7(2) ?
C6 C7 C8 . . 99.07(17) ?
C26 C7 C8 . . 113.56(18) ?
C27 C7 C8 . . 111.1(2) ?
N1 C8 O2 . . 106.47(17) ?
N1 C8 C9 . . 113.74(19) ?
O2 C8 C9 . . 107.43(16) ?
N1 C8 C7 . . 103.95(16) ?
O2 C8 C7 . . 109.84(17) ?
C9 C8 C7 . . 115.08(18) ?
N2 C9 O1 . . 121.7(2) ?
N2 C9 C8 . . 126.4(2) ?
O1 C9 C8 . . 111.9(2) ?
C19 C10 N2 . . 120.9(2) ?
C19 C10 C11 . . 118.7(2) ?
N2 C10 C11 . . 120.4(2) ?
C12 C11 C16 . . 118.5(2) ?
C12 C11 C10 . . 121.4(2) ?
C16 C11 C10 . . 120.0(2) ?
C13 C12 C11 . . 121.2(2) ?
C13 C12 H12 . . 119.4 ?
C11 C12 H12 . . 119.4 ?
C12 C13 C14 . . 120.2(2) ?
C12 C13 H13 . . 119.9 ?
C14 C13 H13 . . 119.9 ?
C15 C14 C13 . . 120.3(2) ?
C15 C14 H14 . . 119.9 ?
C13 C14 H14 . . 119.9 ?
C14 C15 C16 . . 121.1(2) ?
C14 C15 H15 . . 119.5 ?
C16 C15 H15 . . 119.5 ?
C15 C16 C11 . . 118.6(2) ?
C15 C16 C17 . . 122.2(2) ?
C11 C16 C17 . . 119.10(19) ?
C18 C17 N3 . . 122.8(2) ?
C18 C17 C16 . . 119.01(19) ?
N3 C17 C16 . . 118.23(19) ?
C17 C18 C19 . . 121.0(2) ?
C17 C18 H18 . . 119.5 ?
C19 C18 H18 . . 119.5 ?
O2 C19 C10 . . 120.78(19) ?
O2 C19 C18 . . 117.15(19) ?
C10 C19 C18 . . 122.0(2) ?
N3 C20 C21 . . 110.79(19) ?
N3 C20 H20A . . 109.5 ?
C21 C20 H20A . . 109.5 ?
N3 C20 H20B . . 109.5 ?
C21 C20 H20B . . 109.5 ?
H20A C20 H20B . . 108.1 ?
C20 C21 C22 . . 110.8(2) ?
C20 C21 H21A . . 109.5 ?
C22 C21 H21A . . 109.5 ?
C20 C21 H21B . . 109.5 ?
C22 C21 H21B . . 109.5 ?
H21A C21 H21B . . 108.1 ?
C23 C22 C21 . . 110.2(2) ?
C23 C22 H22A . . 109.6 ?
C21 C22 H22A . . 109.6 ?
C23 C22 H22B . . 109.6 ?
C21 C22 H22B . . 109.6 ?
H22A C22 H22B . . 108.1 ?
C22 C23 C24 . . 111.1(2) ?
C22 C23 H23A . . 109.4 ?
C24 C23 H23A . . 109.4 ?
C22 C23 H23B . . 109.4 ?
C24 C23 H23B . . 109.4 ?
H23A C23 H23B . . 108.0 ?
N3 C24 C23 . . 110.4(2) ?
N3 C24 H24A . . 109.6 ?
C23 C24 H24A . . 109.6 ?
N3 C24 H24B . . 109.6 ?
C23 C24 H24B . . 109.6 ?
H24A C24 H24B . . 108.1 ?
N1 C25 H25A . . 109.5 ?
N1 C25 H25B . . 109.5 ?
H25A C25 H25B . . 109.5 ?
N1 C25 H25C . . 109.5 ?
H25A C25 H25C . . 109.5 ?
H25B C25 H25C . . 109.5 ?
C7 C26 H26A . . 109.5 ?
C7 C26 H26B . . 109.5 ?
H26A C26 H26B . . 109.5 ?
C7 C26 H26C . . 109.5 ?
H26A C26 H26C . . 109.5 ?
H26B C26 H26C . . 109.5 ?
C7 C27 H27A . . 109.5 ?
C7 C27 H27B . . 109.5 ?
H27A C27 H27B . . 109.5 ?
C7 C27 H27C . . 109.5 ?
H27A C27 H27C . . 109.5 ?
H27B C27 H27C . . 109.5 ?
C29 C28 H28A . . 109.5 ?
C29 C28 H28B . . 109.5 ?
H28A C28 H28B . . 109.5 ?
C29 C28 H28C . . 109.5 ?
H28A C28 H28C . . 109.5 ?
H28B C28 H28C . . 109.5 ?
O1 C29 C28 . . 107.7(3) ?
O1 C29 H29A . . 110.2 ?
C28 C29 H29A . . 110.2 ?
O1 C29 H29B . . 110.2 ?
C28 C29 H29B . . 110.2 ?
H29A C29 H29B . . 108.5 ?
C31 C30 C35 . . 121.4(2) ?
C31 C30 N4 . . 128.3(2) ?
C35 C30 N4 . . 110.22(18) ?
C32 C31 C30 . . 117.9(3) ?
C32 C31 H31 . . 121.1 ?
C30 C31 H31 . . 121.1 ?
C33 C32 C31 . . 121.5(3) ?
C33 C32 H32 . . 119.2 ?
C31 C32 H32 . . 119.2 ?
C32 C33 C34 . . 120.3(3) ?
C32 C33 H33 . . 119.8 ?
C34 C33 H33 . . 119.8 ?
C35 C34 C33 . . 118.5(3) ?
C35 C34 H34 . . 120.8 ?
C33 C34 H34 . . 120.8 ?
C34 C35 C30 . . 120.3(2) ?
C34 C35 C36 . . 131.0(2) ?
C30 C35 C36 . . 108.67(19) ?
C35 C36 C55 . . 114.0(2) ?
C35 C36 C56 . . 109.58(19) ?
C55 C36 C56 . . 108.69(18) ?
C35 C36 C37 . . 99.76(16) ?
C55 C36 C37 . . 113.74(18) ?
C56 C36 C37 . . 110.82(19) ?
N4 C37 O4 . . 106.32(16) ?
N4 C37 C38 . . 113.99(17) ?
O4 C37 C38 . . 107.41(17) ?
N4 C37 C36 . . 103.63(17) ?
O4 C37 C36 . . 109.08(16) ?
C38 C37 C36 . . 115.97(17) ?
N5 C38 O3 . . 121.5(2) ?
N5 C38 C37 . . 126.5(2) ?
O3 C38 C37 . . 112.06(19) ?
C48 C39 N5 . . 121.26(18) ?
C48 C39 C40 . . 118.9(2) ?
N5 C39 C40 . . 119.71(19) ?
C41 C40 C45 . . 118.8(2) ?
C41 C40 C39 . . 122.0(2) ?
C45 C40 C39 . . 119.13(19) ?
C42 C41 C40 . . 121.2(3) ?
C42 C41 H41 . . 119.4 ?
C40 C41 H41 . . 119.4 ?
C41 C42 C43 . . 120.3(2) ?
C41 C42 H42 . . 119.8 ?
C43 C42 H42 . . 119.8 ?
C44 C43 C42 . . 120.8(2) ?
C44 C43 H43 . . 119.6 ?
C42 C43 H43 . . 119.6 ?
C43 C44 C45 . . 120.7(2) ?
C43 C44 H44 . . 119.7 ?
C45 C44 H44 . . 119.7 ?
C44 C45 C40 . . 118.2(2) ?
C44 C45 C46 . . 122.2(2) ?
C40 C45 C46 . . 119.56(18) ?
C47 C46 N6 . . 122.62(19) ?
C47 C46 C45 . . 119.33(19) ?
N6 C46 C45 . . 118.04(18) ?
C46 C47 C48 . . 120.24(19) ?
C46 C47 H47 . . 119.9 ?
C48 C47 H47 . . 119.9 ?
C39 C48 O4 . . 120.56(18) ?
C39 C48 C47 . . 122.66(19) ?
O4 C48 C47 . . 116.64(18) ?
N6 C49 C50 . . 110.58(19) ?
N6 C49 H49A . . 109.5 ?
C50 C49 H49A . . 109.5 ?
N6 C49 H49B . . 109.5 ?
C50 C49 H49B . . 109.5 ?
H49A C49 H49B . . 108.1 ?
C49 C50 C51 . . 110.5(2) ?
C49 C50 H50A . . 109.6 ?
C51 C50 H50A . . 109.6 ?
C49 C50 H50B . . 109.6 ?
C51 C50 H50B . . 109.6 ?
H50A C50 H50B . . 108.1 ?
C50 C51 C52 . . 110.5(2) ?
C50 C51 H51A . . 109.6 ?
C52 C51 H51A . . 109.6 ?
C50 C51 H51B . . 109.6 ?
C52 C51 H51B . . 109.6 ?
H51A C51 H51B . . 108.1 ?
C53 C52 C51 . . 110.3(2) ?
C53 C52 H52A . . 109.6 ?
C51 C52 H52A . . 109.6 ?
C53 C52 H52B . . 109.6 ?
C51 C52 H52B . . 109.6 ?
H52A C52 H52B . . 108.1 ?
N6 C53 C52 . . 110.36(19) ?
N6 C53 H53A . . 109.6 ?
C52 C53 H53A . . 109.6 ?
N6 C53 H53B . . 109.6 ?
C52 C53 H53B . . 109.6 ?
H53A C53 H53B . . 108.1 ?
N4 C54 H54A . . 109.5 ?
N4 C54 H54B . . 109.5 ?
H54A C54 H54B . . 109.5 ?
N4 C54 H54C . . 109.5 ?
H54A C54 H54C . . 109.5 ?
H54B C54 H54C . . 109.5 ?
C36 C55 H55A . . 109.5 ?
C36 C55 H55B . . 109.5 ?
H55A C55 H55B . . 109.5 ?
C36 C55 H55C . . 109.5 ?
H55A C55 H55C . . 109.5 ?
H55B C55 H55C . . 109.5 ?
C36 C56 H56A . . 109.5 ?
C36 C56 H56B . . 109.5 ?
H56A C56 H56B . . 109.5 ?
C36 C56 H56C . . 109.5 ?
H56A C56 H56C . . 109.5 ?
H56B C56 H56C . . 109.5 ?
C58 C57 H57A . . 109.5 ?
C58 C57 H57B . . 109.5 ?
H57A C57 H57B . . 109.5 ?
C58 C57 H57C . . 109.5 ?
H57A C57 H57C . . 109.5 ?
H57B C57 H57C . . 109.5 ?
O3 C58 C57 . . 107.2(3) ?
O3 C58 H58A . . 110.3 ?
C57 C58 H58A . . 110.3 ?
O3 C58 H58B . . 110.3 ?
C57 C58 H58B . . 110.3 ?
H58A C58 H58B . . 108.5 ?

loop_
_geom_bond_atom_site_label_1
_geom_bond_atom_site_label_2
_geom_bond_site_symmetry_2
_geom_bond_distance
_geom_bond_publ_flag
O1 C9 . 1.347(3) ?
O1 C29 . 1.446(3) ?
O2 C19 . 1.370(2) ?
O2 C8 . 1.458(2) ?
O3 C38 . 1.349(3) ?
O3 C58 . 1.454(3) ?
O4 C48 . 1.378(2) ?
O4 C37 . 1.466(2) ?
N1 C1 . 1.395(3) ?
N1 C8 . 1.423(3) ?
N1 C25 . 1.459(3) ?
N2 C9 . 1.270(3) ?
N2 C10 . 1.408(3) ?
N3 C17 . 1.421(3) ?
N3 C24 . 1.460(3) ?
N3 C20 . 1.468(3) ?
N4 C30 . 1.394(3) ?
N4 C37 . 1.434(2) ?
N4 C54 . 1.457(3) ?
N5 C38 . 1.271(3) ?
N5 C39 . 1.411(3) ?
N6 C46 . 1.424(3) ?
N6 C53 . 1.450(3) ?
N6 C49 . 1.479(3) ?
C1 C2 . 1.375(4) ?
C1 C6 . 1.384(3) ?
C2 C3 . 1.358(5) ?
C2 H2 . 0.9300 ?
C3 C4 . 1.362(5) ?
C3 H3 . 0.9300 ?
C4 C5 . 1.405(5) ?
C4 H4 . 0.9300 ?
C5 C6 . 1.379(4) ?
C5 H5 . 0.9300 ?
C6 C7 . 1.510(3) ?
C7 C26 . 1.525(3) ?
C7 C27 . 1.531(3) ?
C7 C8 . 1.573(3) ?
C8 C9 . 1.518(3) ?
C10 C19 . 1.371(3) ?
C10 C11 . 1.421(3) ?
C11 C12 . 1.417(3) ?
C11 C16 . 1.418(3) ?
C12 C13 . 1.358(3) ?
C12 H12 . 0.9300 ?
C13 C14 . 1.401(4) ?
C13 H13 . 0.9300 ?
C14 C15 . 1.364(3) ?
C14 H14 . 0.9300 ?
C15 C16 . 1.413(3) ?
C15 H15 . 0.9300 ?
C16 C17 . 1.441(3) ?
C17 C18 . 1.370(3) ?
C18 C19 . 1.398(3) ?
C18 H18 . 0.9300 ?
C20 C21 . 1.513(3) ?
C20 H20A . 0.9700 ?
C20 H20B . 0.9700 ?
C21 C22 . 1.521(4) ?
C21 H21A . 0.9700 ?
C21 H21B . 0.9700 ?
C22 C23 . 1.507(3) ?
C22 H22A . 0.9700 ?
C22 H22B . 0.9700 ?
C23 C24 . 1.510(3) ?
C23 H23A . 0.9700 ?
C23 H23B . 0.9700 ?
C24 H24A . 0.9700 ?
C24 H24B . 0.9700 ?
C25 H25A . 0.9600 ?
C25 H25B . 0.9600 ?
C25 H25C . 0.9600 ?
C26 H26A . 0.9600 ?
C26 H26B . 0.9600 ?
C26 H26C . 0.9600 ?
C27 H27A . 0.9600 ?
C27 H27B . 0.9600 ?
C27 H27C . 0.9600 ?
C28 C29 . 1.474(4) ?
C28 H28A . 0.9600 ?
C28 H28B . 0.9600 ?
C28 H28C . 0.9600 ?
C29 H29A . 0.9700 ?
C29 H29B . 0.9700 ?
C30 C31 . 1.382(3) ?
C30 C35 . 1.391(3) ?
C31 C32 . 1.375(4) ?
C31 H31 . 0.9300 ?
C32 C33 . 1.374(5) ?
C32 H32 . 0.9300 ?
C33 C34 . 1.403(4) ?
C33 H33 . 0.9300 ?
C34 C35 . 1.368(3) ?
C34 H34 . 0.9300 ?
C35 C36 . 1.514(3) ?
C36 C55 . 1.530(3) ?
C36 C56 . 1.535(3) ?
C36 C37 . 1.568(3) ?
C37 C38 . 1.516(3) ?
C39 C48 . 1.361(3) ?
C39 C40 . 1.426(3) ?
C40 C41 . 1.408(3) ?
C40 C45 . 1.421(3) ?
C41 C42 . 1.366(3) ?
C41 H41 . 0.9300 ?
C42 C43 . 1.382(4) ?
C42 H42 . 0.9300 ?
C43 C44 . 1.369(4) ?
C43 H43 . 0.9300 ?
C44 C45 . 1.421(3) ?
C44 H44 . 0.9300 ?
C45 C46 . 1.432(3) ?
C46 C47 . 1.372(3) ?
C47 C48 . 1.397(3) ?
C47 H47 . 0.9300 ?
C49 C50 . 1.507(3) ?
C49 H49A . 0.9700 ?
C49 H49B . 0.9700 ?
C50 C51 . 1.509(4) ?
C50 H50A . 0.9700 ?
C50 H50B . 0.9700 ?
C51 C52 . 1.520(4) ?
C51 H51A . 0.9700 ?
C51 H51B . 0.9700 ?
C52 C53 . 1.516(3) ?
C52 H52A . 0.9700 ?
C52 H52B . 0.9700 ?
C53 H53A . 0.9700 ?
C53 H53B . 0.9700 ?
C54 H54A . 0.9600 ?
C54 H54B . 0.9600 ?
C54 H54C . 0.9600 ?
C55 H55A . 0.9600 ?
C55 H55B . 0.9600 ?
C55 H55C . 0.9600 ?
C56 H56A . 0.9600 ?
C56 H56B . 0.9600 ?
C56 H56C . 0.9600 ?
C57 C58 . 1.491(4) ?
C57 H57A . 0.9600 ?
C57 H57B . 0.9600 ?
C57 H57C . 0.9600 ?
C58 H58A . 0.9700 ?
C58 H58B . 0.9700 ?

loop_
_geom_torsion_atom_site_label_1
_geom_torsion_atom_site_label_2
_geom_torsion_atom_site_label_3
_geom_torsion_atom_site_label_4
_geom_torsion_site_symmetry_1
_geom_torsion_site_symmetry_2
_geom_torsion_site_symmetry_3
_geom_torsion_site_symmetry_4
_geom_torsion
_geom_torsion_publ_flag
C8 N1 C1 C2 . . . . -161.3(3) ?
C25 N1 C1 C2 . . . . -17.6(4) ?
C8 N1 C1 C6 . . . . 18.7(3) ?
C25 N1 C1 C6 . . . . 162.4(2) ?
C6 C1 C2 C3 . . . . 0.4(5) ?
N1 C1 C2 C3 . . . . -179.5(3) ?
C1 C2 C3 C4 . . . . -0.8(6) ?
C2 C3 C4 C5 . . . . 0.2(7) ?
C3 C4 C5 C6 . . . . 0.7(6) ?
C4 C5 C6 C1 . . . . -1.1(5) ?
C4 C5 C6 C7 . . . . 177.0(3) ?
C2 C1 C6 C5 . . . . 0.6(4) ?
N1 C1 C6 C5 . . . . -179.5(2) ?
C2 C1 C6 C7 . . . . -177.9(2) ?
N1 C1 C6 C7 . . . . 2.0(3) ?
C5 C6 C7 C26 . . . . 41.2(4) ?
C1 C6 C7 C26 . . . . -140.6(2) ?
C5 C6 C7 C27 . . . . -81.2(4) ?
C1 C6 C7 C27 . . . . 97.0(2) ?
C5 C6 C7 C8 . . . . 162.5(3) ?
C1 C6 C7 C8 . . . . -19.2(2) ?
C1 N1 C8 O2 . . . . 85.60(19) ?
C25 N1 C8 O2 . . . . -58.5(3) ?
C1 N1 C8 C9 . . . . -156.29(18) ?
C25 N1 C8 C9 . . . . 59.6(3) ?
C1 N1 C8 C7 . . . . -30.4(2) ?
C25 N1 C8 C7 . . . . -174.5(2) ?
C19 O2 C8 N1 . . . . 157.65(16) ?
C19 O2 C8 C9 . . . . 35.4(2) ?
C19 O2 C8 C7 . . . . -90.4(2) ?
C6 C7 C8 N1 . . . . 29.3(2) ?
C26 C7 C8 N1 . . . . 151.6(2) ?
C27 C7 C8 N1 . . . . -85.5(2) ?
C6 C7 C8 O2 . . . . -84.3(2) ?
C26 C7 C8 O2 . . . . 38.0(2) ?
C27 C7 C8 O2 . . . . 160.95(18) ?
C6 C7 C8 C9 . . . . 154.36(19) ?
C26 C7 C8 C9 . . . . -83.3(2) ?
C27 C7 C8 C9 . . . . 39.6(2) ?
C10 N2 C9 O1 . . . . -175.2(2) ?
C10 N2 C9 C8 . . . . 5.7(3) ?
C29 O1 C9 N2 . . . . -0.7(4) ?
C29 O1 C9 C8 . . . . 178.5(2) ?
N1 C8 C9 N2 . . . . -146.3(2) ?
O2 C8 C9 N2 . . . . -28.7(3) ?
C7 C8 C9 N2 . . . . 93.9(3) ?
N1 C8 C9 O1 . . . . 34.5(3) ?
O2 C8 C9 O1 . . . . 152.09(18) ?
C7 C8 C9 O1 . . . . -85.3(2) ?
C9 N2 C10 C19 . . . . 12.3(3) ?
C9 N2 C10 C11 . . . . -170.2(2) ?
C19 C10 C11 C12 . . . . -176.99(19) ?
N2 C10 C11 C12 . . . . 5.5(3) ?
C19 C10 C11 C16 . . . . 1.1(3) ?
N2 C10 C11 C16 . . . . -176.46(17) ?
C16 C11 C12 C13 . . . . -2.2(3) ?
C10 C11 C12 C13 . . . . 175.9(2) ?
C11 C12 C13 C14 . . . . 0.2(3) ?
C12 C13 C14 C15 . . . . 1.4(4) ?
C13 C14 C15 C16 . . . . -0.9(3) ?
C14 C15 C16 C11 . . . . -1.1(3) ?
C14 C15 C16 C17 . . . . -179.15(19) ?
C12 C11 C16 C15 . . . . 2.6(3) ?
C10 C11 C16 C15 . . . . -175.50(18) ?
C12 C11 C16 C17 . . . . -179.29(17) ?
C10 C11 C16 C17 . . . . 2.6(3) ?
C24 N3 C17 C18 . . . . -24.0(3) ?
C20 N3 C17 C18 . . . . 104.1(2) ?
C24 N3 C17 C16 . . . . 154.97(18) ?
C20 N3 C17 C16 . . . . -76.9(2) ?
C15 C16 C17 C18 . . . . 174.30(18) ?
C11 C16 C17 C18 . . . . -3.7(3) ?
C15 C16 C17 N3 . . . . -4.7(3) ?
C11 C16 C17 N3 . . . . 177.25(16) ?
N3 C17 C18 C19 . . . . -179.81(16) ?
C16 C17 C18 C19 . . . . 1.2(3) ?
C8 O2 C19 C10 . . . . -23.0(3) ?
C8 O2 C19 C18 . . . . 159.57(17) ?
N2 C10 C19 O2 . . . . -3.5(3) ?
C11 C10 C19 O2 . . . . 178.95(17) ?
N2 C10 C19 C18 . . . . 173.80(17) ?
C11 C10 C19 C18 . . . . -3.7(3) ?
C17 C18 C19 O2 . . . . -179.98(17) ?
C17 C18 C19 C10 . . . . 2.6(3) ?
C17 N3 C20 C21 . . . . 169.1(2) ?
C24 N3 C20 C21 . . . . -60.1(3) ?
N3 C20 C21 C22 . . . . 56.2(3) ?
C20 C21 C22 C23 . . . . -53.0(3) ?
C21 C22 C23 C24 . . . . 53.8(3) ?
C17 N3 C24 C23 . . . . -170.32(17) ?
C20 N3 C24 C23 . . . . 60.7(2) ?
C22 C23 C24 N3 . . . . -57.9(3) ?
C9 O1 C29 C28 . . . . 174.0(2) ?
C37 N4 C30 C31 . . . . -161.7(2) ?
C54 N4 C30 C31 . . . . -17.3(4) ?
C37 N4 C30 C35 . . . . 19.2(3) ?
C54 N4 C30 C35 . . . . 163.6(2) ?
C35 C30 C31 C32 . . . . -0.2(4) ?
N4 C30 C31 C32 . . . . -179.3(3) ?
C30 C31 C32 C33 . . . . 0.0(6) ?
C31 C32 C33 C34 . . . . -0.2(6) ?
C32 C33 C34 C35 . . . . 0.5(6) ?
C33 C34 C35 C30 . . . . -0.7(5) ?
C33 C34 C35 C36 . . . . 177.2(3) ?
C31 C30 C35 C34 . . . . 0.6(4) ?
N4 C30 C35 C34 . . . . 179.8(2) ?
C31 C30 C35 C36 . . . . -177.8(2) ?
N4 C30 C35 C36 . . . . 1.5(3) ?
C34 C35 C36 C55 . . . . 41.3(4) ?
C30 C35 C36 C55 . . . . -140.6(2) ?
C34 C35 C36 C56 . . . . -80.8(3) ?
C30 C35 C36 C56 . . . . 97.3(2) ?
C34 C35 C36 C37 . . . . 162.9(3) ?
C30 C35 C36 C37 . . . . -19.0(2) ?
C30 N4 C37 O4 . . . . 84.3(2) ?
C54 N4 C37 O4 . . . . -60.1(2) ?
C30 N4 C37 C38 . . . . -157.53(19) ?
C54 N4 C37 C38 . . . . 58.0(3) ?
C30 N4 C37 C36 . . . . -30.6(2) ?
C54 N4 C37 C36 . . . . -175.0(2) ?
C48 O4 C37 N4 . . . . 157.23(16) ?
C48 O4 C37 C38 . . . . 34.8(2) ?
C48 O4 C37 C36 . . . . -91.6(2) ?
C35 C36 C37 N4 . . . . 29.3(2) ?
C55 C36 C37 N4 . . . . 151.12(19) ?
C56 C36 C37 N4 . . . . -86.1(2) ?
C35 C36 C37 O4 . . . . -83.59(19) ?
C55 C36 C37 O4 . . . . 38.2(2) ?
C56 C36 C37 O4 . . . . 160.99(17) ?
C35 C36 C37 C38 . . . . 155.04(18) ?
C55 C36 C37 C38 . . . . -83.2(2) ?
C56 C36 C37 C38 . . . . 39.6(2) ?
C39 N5 C38 O3 . . . . -175.41(19) ?
C39 N5 C38 C37 . . . . 5.3(3) ?
C58 O3 C38 N5 . . . . -0.4(3) ?
C58 O3 C38 C37 . . . . 179.0(2) ?
N4 C37 C38 N5 . . . . -144.9(2) ?
O4 C37 C38 N5 . . . . -27.4(3) ?
C36 C37 C38 N5 . . . . 94.8(3) ?
N4 C37 C38 O3 . . . . 35.7(3) ?
O4 C37 C38 O3 . . . . 153.25(17) ?
C36 C37 C38 O3 . . . . -84.5(2) ?
C38 N5 C39 C48 . . . . 11.3(3) ?
C38 N5 C39 C40 . . . . -172.09(19) ?
C48 C39 C40 C41 . . . . -177.59(19) ?
N5 C39 C40 C41 . . . . 5.7(3) ?
C48 C39 C40 C45 . . . . 1.0(3) ?
N5 C39 C40 C45 . . . . -175.77(18) ?
C45 C40 C41 C42 . . . . -1.7(3) ?
C39 C40 C41 C42 . . . . 176.8(2) ?
C40 C41 C42 C43 . . . . 0.2(4) ?
C41 C42 C43 C44 . . . . 0.8(4) ?
C42 C43 C44 C45 . . . . -0.2(4) ?
C43 C44 C45 C40 . . . . -1.3(3) ?
C43 C44 C45 C46 . . . . 179.9(2) ?
C41 C40 C45 C44 . . . . 2.2(3) ?
C39 C40 C45 C44 . . . . -176.41(18) ?
C41 C40 C45 C46 . . . . -178.97(18) ?
C39 C40 C45 C46 . . . . 2.4(3) ?
C53 N6 C46 C47 . . . . -23.2(3) ?
C49 N6 C46 C47 . . . . 104.6(2) ?
C53 N6 C46 C45 . . . . 155.63(17) ?
C49 N6 C46 C45 . . . . -76.6(2) ?
C44 C45 C46 C47 . . . . 174.77(19) ?
C40 C45 C46 C47 . . . . -4.0(3) ?
C44 C45 C46 N6 . . . . -4.1(3) ?
C40 C45 C46 N6 . . . . 177.08(17) ?
N6 C46 C47 C48 . . . . -178.95(17) ?
C45 C46 C47 C48 . . . . 2.2(3) ?
N5 C39 C48 O4 . . . . -1.8(3) ?
C40 C39 C48 O4 . . . . -178.51(17) ?
N5 C39 C48 C47 . . . . 173.78(18) ?
C40 C39 C48 C47 . . . . -2.9(3) ?
C37 O4 C48 C39 . . . . -23.7(2) ?
C37 O4 C48 C47 . . . . 160.42(16) ?
C46 C47 C48 C39 . . . . 1.3(3) ?
C46 C47 C48 O4 . . . . 177.08(17) ?
C46 N6 C49 C50 . . . . 168.2(2) ?
C53 N6 C49 C50 . . . . -61.0(2) ?
N6 C49 C50 C51 . . . . 57.0(3) ?
C49 C50 C51 C52 . . . . -53.9(3) ?
C50 C51 C52 C53 . . . . 54.1(3) ?
C46 N6 C53 C52 . . . . -170.09(18) ?
C49 N6 C53 C52 . . . . 61.3(2) ?
C51 C52 C53 N6 . . . . -58.0(3) ?
C38 O3 C58 C57 . . . . 177.4(2) ?
